data_7213541
loop_
_publ_author_name
'Habata, Yoichi'
'Fukuda, Yoji'
'Akabori, Sadatoshi'
'Bradshaw, Jerald S.'

_publ_section_title
;
 Alkali metal ion selectivities of podands that form pseudo-cyclic
 structures by intramolecular hydrogen bonding
;
_journal_issue 7
_journal_name_full 'Journal of the Chemical Society, Perkin Transactions 1'
_journal_page_first 865
_journal_paper_doi 10.1039/b201525k
_journal_year 2002
_chemical_formula_sum 'C20 H17 N2 Na O4 S'
_chemical_formula_weight 404.42
_space_group_IT_number 14
_symmetry_cell_setting monoclinic
_symmetry_Int_Tables_number 14
_symmetry_space_group_name_Hall '-P 2yn'
_symmetry_space_group_name_H-M 'P 1 21/n 1'
_audit_creation_date 'Fri Jun 29 10:07:30 2001'
_audit_creation_method 'by teXsan'
_cell_angle_alpha 90
_cell_angle_beta 95.72(4)
_cell_angle_gamma 90
_cell_formula_units_Z 4
_cell_length_a 9.744(5)
_cell_length_b 16.192(8)
_cell_length_c 12.099(6)
_cell_measurement_reflns_used 25
_cell_measurement_temperature 296.2
_cell_measurement_theta_max 12.5
_cell_measurement_theta_min 11.7
_cell_volume 1899.4(17)
_computing_cell_refinement 'MSC/AFC Diffractometer Control'
_computing_data_collection 'MSC/AFC Diffractometer Control'
_computing_data_reduction 'teXsan Ver. 1.10'
_computing_publication_material 'teXsan Ver. 1.10'
_computing_structure_refinement 'teXsan Ver. 1.10'
_computing_structure_solution SIR92
_diffrn_measured_fraction_theta_full 0.9993
_diffrn_measured_fraction_theta_max 0.9993
_diffrn_measurement_device_type 'Rigaku AFC5S'
_diffrn_measurement_method \w-2\q
_diffrn_radiation_type 'Mo K\a'
_diffrn_radiation_wavelength 0.7107
_diffrn_reflns_av_R_equivalents 0.037
_diffrn_reflns_limit_h_max 12
_diffrn_reflns_limit_h_min -12
_diffrn_reflns_limit_k_max 21
_diffrn_reflns_limit_k_min 0
_diffrn_reflns_limit_l_max 0
_diffrn_reflns_limit_l_min -15
_diffrn_reflns_number 4733
_diffrn_reflns_theta_full 27.50
_diffrn_reflns_theta_max 27.50
_diffrn_standards_decay_% 0.72
_diffrn_standards_interval_count 150
_diffrn_standards_number 3
_exptl_absorpt_coefficient_mu 0.223
_exptl_absorpt_correction_T_max 0.999
_exptl_absorpt_correction_T_min 0.974
_exptl_absorpt_correction_type psi-scan
_exptl_absorpt_process_details '(North, Phillips & Mathews, 1968)'
_exptl_crystal_colour colorless
_exptl_crystal_density_diffrn 1.414
_exptl_crystal_density_method 'not measured'
_exptl_crystal_description prismatic
_exptl_crystal_F_000 840.00
_exptl_crystal_size_max 0.750
_exptl_crystal_size_mid 0.750
_exptl_crystal_size_min 0.500
_refine_diff_density_max 0.24
_refine_diff_density_min -0.33
_refine_ls_extinction_method none
_refine_ls_goodness_of_fit_ref 1.152
_refine_ls_hydrogen_treatment noref
_refine_ls_number_parameters 253
_refine_ls_number_reflns 4361
_refine_ls_R_factor_gt 0.0483
_refine_ls_shift/su_max 0.0004
_refine_ls_structure_factor_coef Fsqd
_refine_ls_weighting_details 'w = 1/[\s^2^(Fo^2^) + (0.05000(Max(Fo^2^,0) + 2Fc^2^)/3)^2^]'
_refine_ls_weighting_scheme calc
_refine_ls_wR_factor_ref 0.1390
_reflns_number_gt 2088
_reflns_number_total 4365
_reflns_threshold_expression F^2^>2.0\s(F^2^)
_cod_data_source_file b201525ksup1.cif
_cod_data_source_block haba101_Py(CH2OPhOH)2NaSCN
_cod_original_cell_volume 1899(1)
_cod_original_formula_sum 'C20 H17 N2 Na O4 S '
_cod_database_code 7213541

loop_
_symmetry_equiv_pos_as_xyz
x,y,z
1/2-x,1/2+y,1/2-z
-x,-y,-z
1/2+x,1/2-y,1/2+z

loop_
_atom_site_label
_atom_site_type_symbol
_atom_site_fract_x
_atom_site_fract_y
_atom_site_fract_z
_atom_site_U_iso_or_equiv
_atom_site_adp_type
_atom_site_occupancy
_atom_site_calc_flag
S(1) S 0.8808(1) -0.17511(7) 0.38684(8) 0.1014(4) Uani 1.00 d
Na(1) Na 0.4751(1) 0.00796(7) 0.23709(9) 0.0731(4) Uani 1.00 d
O(1) O 0.5768(2) -0.0881(1) 0.3727(1) 0.0644(6) Uani 1.00 d
O(2) O 0.3266(2) -0.0314(1) 0.3758(1) 0.0608(6) Uani 1.00 d
O(3) O 0.4521(2) 0.1047(1) 0.0834(1) 0.0621(6) Uani 1.00 d
O(4) O 0.6716(2) 0.0208(1) 0.1440(1) 0.0700(6) Uani 1.00 d
N(1) N 0.2581(2) 0.0803(1) 0.2183(2) 0.0520(6) Uani 1.00 d
N(2) N 0.8799(3) -0.0864(2) 0.1919(3) 0.097(1) Uani 1.00 d
C(1) C 0.5059(3) -0.1135(1) 0.4591(2) 0.0524(7) Uani 1.00 d
C(2) C 0.5622(3) -0.1648(2) 0.5421(2) 0.0622(8) Uani 1.00 d
C(3) C 0.4846(4) -0.1886(2) 0.6269(2) 0.0707(10) Uani 1.00 d
C(4) C 0.3522(4) -0.1621(2) 0.6264(2) 0.080(1) Uani 1.00 d
C(5) C 0.2954(3) -0.1104(2) 0.5435(2) 0.0734(10) Uani 1.00 d
C(6) C 0.3717(3) -0.0849(2) 0.4601(2) 0.0550(8) Uani 1.00 d
C(7) C 0.1926(3) 0.0024(2) 0.3780(2) 0.0648(9) Uani 1.00 d
C(8) C 0.1621(3) 0.0645(2) 0.2870(2) 0.0557(8) Uani 1.00 d
C(9) C 0.0346(3) 0.1029(2) 0.2762(2) 0.0731(10) Uani 1.00 d
C(10) C 0.0048(3) 0.1584(2) 0.1927(3) 0.081(1) Uani 1.00 d
C(11) C 0.1028(3) 0.1747(2) 0.1208(2) 0.0682(9) Uani 1.00 d
C(12) C 0.2269(3) 0.1351(2) 0.1364(2) 0.0537(8) Uani 1.00 d
C(13) C 0.3328(3) 0.1534(2) 0.0579(2) 0.0620(8) Uani 1.00 d
C(14) C 0.5563(3) 0.1125(2) 0.0152(2) 0.0559(8) Uani 1.00 d
C(15) C 0.5517(3) 0.1594(2) -0.0799(2) 0.0690(9) Uani 1.00 d
C(16) C 0.6646(4) 0.1614(2) -0.1408(2) 0.080(1) Uani 1.00 d
C(17) C 0.7797(4) 0.1169(2) -0.1080(2) 0.076(1) Uani 1.00 d
C(18) C 0.7855(3) 0.0686(2) -0.0130(2) 0.0665(9) Uani 1.00 d
C(19) C 0.6742(3) 0.0665(2) 0.0491(2) 0.0574(8) Uani 1.00 d
C(20) C 0.8800(3) -0.1234(2) 0.2734(3) 0.0694(10) Uani 1.00 d
H(1) H 0.6571 -0.1846 0.5411 0.0767 Uiso 1.00 calc
H(2) H 0.5242 -0.2244 0.6869 0.0877 Uiso 1.00 calc
H(3) H 0.2961 -0.1790 0.6851 0.0947 Uiso 1.00 calc
H(4) H 0.2000 -0.0926 0.5419 0.0899 Uiso 1.00 calc
H(5) H 0.1256 -0.0416 0.3702 0.0796 Uiso 1.00 calc
H(6) H 0.1856 0.0276 0.4494 0.0796 Uiso 1.00 calc
H(7) H -0.0328 0.0900 0.3278 0.0878 Uiso 1.00 calc
H(8) H -0.0818 0.1869 0.1827 0.0955 Uiso 1.00 calc
H(9) H 0.0841 0.2139 0.0605 0.0814 Uiso 1.00 calc
H(10) H 0.3569 0.2114 0.0621 0.0756 Uiso 1.00 calc
H(11) H 0.2944 0.1431 -0.0175 0.0756 Uiso 1.00 calc
H(12) H 0.4707 0.1913 -0.1027 0.0844 Uiso 1.00 calc
H(13) H 0.6610 0.1940 -0.2073 0.0949 Uiso 1.00 calc
H(14) H 0.8578 0.1191 -0.1512 0.0919 Uiso 1.00 calc
H(15) H 0.8671 0.0351 0.0103 0.0802 Uiso 1.00 calc
H(16) H 0.7729 0.0018 0.1505 0.1113 Uiso 1.00 calc
H(17) H 0.6800 -0.1034 0.3797 0.1113 Uiso 1.00 calc

loop_
_atom_site_aniso_label
_atom_site_aniso_U_11
_atom_site_aniso_U_22
_atom_site_aniso_U_33
_atom_site_aniso_U_12
_atom_site_aniso_U_13
_atom_site_aniso_U_23
S(1) 0.0993(7) 0.1190(8) 0.0891(6) 0.0395(6) 0.0258(5) 0.0250(5)
Na(1) 0.0624(7) 0.0862(8) 0.0741(7) 0.0165(6) 0.0227(5) 0.0239(6)
O(1) 0.053(1) 0.077(1) 0.065(1) 0.0031(9) 0.0139(9) 0.0130(9)
O(2) 0.056(1) 0.070(1) 0.059(1) 0.0082(9) 0.0176(8) 0.0107(9)
O(3) 0.058(1) 0.069(1) 0.061(1) 0.0112(9) 0.0123(9) 0.0123(9)
O(4) 0.063(1) 0.085(1) 0.064(1) 0.012(1) 0.0164(9) 0.014(1)
N(1) 0.050(1) 0.053(1) 0.053(1) -0.0002(10) 0.0031(10) -0.005(1)
N(2) 0.084(2) 0.099(2) 0.108(2) 0.023(2) 0.017(2) 0.022(2)
C(1) 0.059(2) 0.049(1) 0.049(1) -0.008(1) 0.005(1) -0.003(1)
C(2) 0.066(2) 0.060(2) 0.058(2) -0.006(1) -0.004(1) 0.001(1)
C(3) 0.094(2) 0.062(2) 0.055(2) -0.011(2) 0.002(2) 0.004(1)
C(4) 0.099(3) 0.081(2) 0.064(2) -0.006(2) 0.028(2) 0.012(2)
C(5) 0.079(2) 0.077(2) 0.068(2) 0.005(2) 0.026(2) 0.015(2)
C(6) 0.063(2) 0.052(2) 0.051(1) -0.003(1) 0.010(1) 0.000(1)
C(7) 0.053(2) 0.074(2) 0.070(2) 0.000(1) 0.018(1) 0.001(1)
C(8) 0.049(2) 0.060(2) 0.058(2) -0.001(1) 0.005(1) -0.008(1)
C(9) 0.052(2) 0.087(2) 0.082(2) 0.010(2) 0.016(1) -0.002(2)
C(10) 0.062(2) 0.091(2) 0.089(2) 0.027(2) 0.003(2) -0.002(2)
C(11) 0.062(2) 0.071(2) 0.070(2) 0.019(1) 0.000(2) 0.004(1)
C(12) 0.055(2) 0.051(1) 0.053(1) 0.001(1) -0.002(1) -0.006(1)
C(13) 0.063(2) 0.063(2) 0.059(2) 0.009(1) 0.001(1) 0.006(1)
C(14) 0.064(2) 0.056(2) 0.049(1) -0.005(1) 0.013(1) -0.003(1)
C(15) 0.081(2) 0.070(2) 0.057(2) 0.003(2) 0.011(1) 0.008(1)
C(16) 0.103(3) 0.082(2) 0.058(2) -0.013(2) 0.023(2) 0.004(2)
C(17) 0.087(2) 0.079(2) 0.066(2) -0.017(2) 0.028(2) -0.009(2)
C(18) 0.064(2) 0.068(2) 0.069(2) -0.004(1) 0.018(1) -0.012(1)
C(19) 0.062(2) 0.059(2) 0.052(2) -0.006(1) 0.009(1) -0.006(1)
C(20) 0.054(2) 0.071(2) 0.084(2) 0.012(1) 0.008(2) -0.002(2)

loop_
_atom_type_symbol
_atom_type_description
_atom_type_scat_dispersion_real
_atom_type_scat_dispersion_imag
_atom_type_scat_source
C C 0.003 0.002
;International Tables for Crystallography
(1992, Vol. C, Tables 4.2.6.8 and 6.1.1.1)
;
H H 0.000 0.000
;International Tables for Crystallography
(1992, Vol. C, Table 6.1.1.2)
;
N N 0.006 0.003
;International Tables for Crystallography
(1992, Vol. C, Tables 4.2.6.8 and 6.1.1.1)
;
O O 0.011 0.006
;International Tables for Crystallography
(1992, Vol. C, Tables 4.2.6.8 and 6.1.1.1)
;
S S 0.125 0.123
;International Tables for Crystallography
(1992, Vol. C, Tables 4.2.6.8 and 6.1.1.1)
;
Na Na 0.036 0.025
;International Tables for Crystallography
(1992, Vol. C, Tables 4.2.6.8 and 6.1.1.1)
;

loop_
_geom_angle_atom_site_label_1
_geom_angle_atom_site_label_2
_geom_angle_atom_site_label_3
_geom_angle
_geom_angle_site_symmetry_2
_geom_angle_site_symmetry_3
_geom_angle_publ_flag
O(1) Na(1) O(2) 65.70(6) 1_555 1_555 yes
O(1) Na(1) O(3) 160.48(7) 1_555 1_555 yes
O(1) Na(1) O(4) 94.91(7) 1_555 1_555 yes
O(1) Na(1) N(1) 132.67(8) 1_555 1_555 yes
O(2) Na(1) O(3) 133.57(7) 1_555 1_555 yes
O(2) Na(1) O(4) 160.43(8) 1_555 1_555 yes
O(2) Na(1) N(1) 67.12(7) 1_555 1_555 yes
O(3) Na(1) O(4) 65.67(6) 1_555 1_555 yes
O(3) Na(1) N(1) 66.45(7) 1_555 1_555 yes
O(4) Na(1) N(1) 131.94(8) 1_555 1_555 yes
Na(1) O(1) C(1) 120.7(1) 1_555 1_555 yes
Na(1) O(1) H(17) 123.0 1_555 1_555 no
C(1) O(1) H(17) 115.2 1_555 1_555 no
Na(1) O(2) C(6) 120.8(1) 1_555 1_555 yes
Na(1) O(2) C(7) 122.0(1) 1_555 1_555 yes
C(6) O(2) C(7) 117.1(2) 1_555 1_555 yes
Na(1) O(3) C(13) 122.6(1) 1_555 1_555 yes
Na(1) O(3) C(14) 120.1(2) 1_555 1_555 yes
C(13) O(3) C(14) 117.3(2) 1_555 1_555 yes
Na(1) O(4) C(19) 122.7(2) 1_555 1_555 yes
Na(1) O(4) H(16) 139.9 1_555 1_555 no
C(19) O(4) H(16) 97.3 1_555 1_555 no
Na(1) N(1) C(8) 120.7(2) 1_555 1_555 yes
Na(1) N(1) C(12) 121.5(2) 1_555 1_555 yes
C(8) N(1) C(12) 117.7(2) 1_555 1_555 yes
O(1) C(1) C(2) 122.9(2) 1_555 1_555 yes
O(1) C(1) C(6) 116.9(2) 1_555 1_555 yes
C(2) C(1) C(6) 120.2(2) 1_555 1_555 yes
C(1) C(2) C(3) 120.0(3) 1_555 1_555 yes
C(1) C(2) H(1) 119.8 1_555 1_555 no
C(3) C(2) H(1) 120.2 1_555 1_555 no
C(2) C(3) C(4) 119.7(3) 1_555 1_555 yes
C(2) C(3) H(2) 120.6 1_555 1_555 no
C(4) C(3) H(2) 119.7 1_555 1_555 no
C(3) C(4) C(5) 120.4(3) 1_555 1_555 yes
C(3) C(4) H(3) 120.6 1_555 1_555 no
C(5) C(4) H(3) 119.0 1_555 1_555 no
C(4) C(5) C(6) 120.6(3) 1_555 1_555 yes
C(4) C(5) H(4) 120.5 1_555 1_555 no
C(6) C(5) H(4) 118.9 1_555 1_555 no
O(2) C(6) C(1) 115.8(2) 1_555 1_555 yes
O(2) C(6) C(5) 125.2(2) 1_555 1_555 yes
C(1) C(6) C(5) 119.0(2) 1_555 1_555 yes
O(2) C(7) C(8) 111.1(2) 1_555 1_555 yes
O(2) C(7) H(5) 109.3 1_555 1_555 no
O(2) C(7) H(6) 109.1 1_555 1_555 no
C(8) C(7) H(5) 109.9 1_555 1_555 no
C(8) C(7) H(6) 110.3 1_555 1_555 no
H(5) C(7) H(6) 107.0 1_555 1_555 no
N(1) C(8) C(7) 119.1(2) 1_555 1_555 yes
N(1) C(8) C(9) 122.2(3) 1_555 1_555 yes
C(7) C(8) C(9) 118.7(2) 1_555 1_555 yes
C(8) C(9) C(10) 119.3(3) 1_555 1_555 yes
C(8) C(9) H(7) 120.0 1_555 1_555 no
C(10) C(9) H(7) 120.7 1_555 1_555 no
C(9) C(10) C(11) 119.0(3) 1_555 1_555 yes
C(9) C(10) H(8) 122.0 1_555 1_555 no
C(11) C(10) H(8) 119.0 1_555 1_555 no
C(10) C(11) C(12) 118.8(3) 1_555 1_555 yes
C(10) C(11) H(9) 120.6 1_555 1_555 no
C(12) C(11) H(9) 120.5 1_555 1_555 no
N(1) C(12) C(11) 123.0(2) 1_555 1_555 yes
N(1) C(12) C(13) 118.6(2) 1_555 1_555 yes
C(11) C(12) C(13) 118.4(2) 1_555 1_555 yes
O(3) C(13) C(12) 110.8(2) 1_555 1_555 yes
O(3) C(13) H(10) 109.9 1_555 1_555 no
O(3) C(13) H(11) 110.0 1_555 1_555 no
C(12) C(13) H(10) 109.7 1_555 1_555 no
C(12) C(13) H(11) 109.7 1_555 1_555 no
H(10) C(13) H(11) 106.7 1_555 1_555 no
O(3) C(14) C(15) 126.0(2) 1_555 1_555 yes
O(3) C(14) C(19) 114.2(2) 1_555 1_555 yes
C(15) C(14) C(19) 119.8(2) 1_555 1_555 yes
C(14) C(15) C(16) 119.8(3) 1_555 1_555 yes
C(14) C(15) H(12) 119.6 1_555 1_555 no
C(16) C(15) H(12) 120.6 1_555 1_555 no
C(15) C(16) C(17) 120.6(3) 1_555 1_555 yes
C(15) C(16) H(13) 119.6 1_555 1_555 no
C(17) C(16) H(13) 119.7 1_555 1_555 no
C(16) C(17) C(18) 120.4(3) 1_555 1_555 yes
C(16) C(17) H(14) 119.6 1_555 1_555 no
C(18) C(17) H(14) 120.0 1_555 1_555 no
C(17) C(18) C(19) 119.7(3) 1_555 1_555 yes
C(17) C(18) H(15) 121.0 1_555 1_555 no
C(19) C(18) H(15) 119.3 1_555 1_555 no
O(4) C(19) C(14) 116.8(2) 1_555 1_555 yes
O(4) C(19) C(18) 123.5(2) 1_555 1_555 yes
C(14) C(19) C(18) 119.7(2) 1_555 1_555 yes
S(1) C(20) N(2) 179.7(3) 1_555 1_555 yes

loop_
_geom_bond_atom_site_label_1
_geom_bond_atom_site_label_2
_geom_bond_distance
_geom_bond_publ_flag
S(1) C(20) 1.607(3) yes
Na(1) O(1) 2.402(2) yes
Na(1) O(2) 2.408(2) yes
Na(1) O(3) 2.425(2) yes
Na(1) O(4) 2.326(2) yes
Na(1) N(1) 2.408(2) yes
O(1) C(1) 1.372(3) yes
O(1) H(17) 1.031 no
O(2) C(6) 1.377(3) yes
O(2) C(7) 1.418(3) yes
O(3) C(13) 1.414(3) yes
O(3) C(14) 1.376(3) yes
O(4) C(19) 1.368(3) yes
O(4) H(16) 1.030 no
N(1) C(8) 1.336(3) yes
N(1) C(12) 1.343(3) yes
N(2) C(20) 1.154(4) yes
C(1) C(2) 1.375(3) yes
C(1) C(6) 1.388(4) yes
C(2) C(3) 1.388(4) yes
C(2) H(1) 0.980 no
C(3) C(4) 1.359(4) yes
C(3) H(2) 0.978 no
C(4) C(5) 1.379(4) yes
C(4) H(3) 0.978 no
C(5) C(6) 1.375(4) yes
C(5) H(4) 0.972 no
C(7) C(8) 1.499(4) yes
C(7) H(5) 0.965 no
C(7) H(6) 0.965 no
C(8) C(9) 1.385(4) yes
C(9) C(10) 1.362(4) yes
C(9) H(7) 0.972 no
C(10) C(11) 1.379(4) yes
C(10) H(8) 0.959 no
C(11) C(12) 1.365(3) yes
C(11) H(9) 0.971 no
C(12) C(13) 1.500(4) yes
C(13) H(10) 0.968 no
C(13) H(11) 0.965 no
C(14) C(15) 1.375(3) yes
C(14) C(19) 1.396(4) yes
C(15) C(16) 1.383(4) yes
C(15) H(12) 0.960 no
C(16) C(17) 1.359(4) yes
C(16) H(13) 0.961 no
C(17) C(18) 1.387(4) yes
C(17) H(14) 0.966 no
C(18) C(19) 1.380(4) yes
C(18) H(15) 0.980 no

loop_
_geom_contact_atom_site_label_1
_geom_contact_atom_site_label_2
_geom_contact_distance
_geom_contact_site_symmetry_2
S(1) O(1) 3.270(2) .
S(1) C(15) 3.572(3) 2_645
Na(1) C(16) 3.226(3) 3_655
Na(1) C(19) 3.274(3) .
Na(1) C(8) 3.297(3) .
Na(1) C(15) 3.306(3) 3_655
Na(1) C(12) 3.315(3) .
Na(1) C(1) 3.318(3) .
Na(1) C(6) 3.331(3) .
Na(1) C(14) 3.336(3) .
Na(1) C(4) 3.352(4) 3_656
Na(1) C(3) 3.359(3) 3_656
Na(1) C(7) 3.380(3) .
Na(1) C(13) 3.402(3) .
Na(1) C(17) 3.452(3) 3_655
O(1) C(20) 3.348(4) .
O(1) C(6) 3.461(3) 3_656
O(1) C(5) 3.558(4) 3_656
O(2) C(1) 3.392(3) 3_656
O(2) C(2) 3.470(3) 3_656
O(2) C(16) 3.546(4) 3_655
O(2) C(17) 3.581(3) 3_655
O(3) C(19) 3.373(3) 3_655
O(3) O(4) 3.534(3) 3_655
O(4) N(2) 2.690(3) .
O(4) C(20) 3.376(4) .
O(4) C(14) 3.528(3) 3_655
N(1) C(3) 3.454(4) 3_656
N(1) C(18) 3.458(3) 3_655
N(1) C(17) 3.467(4) 3_655
N(1) C(2) 3.512(3) 3_656
N(2) C(9) 3.522(4) 1_655
N(2) C(19) 3.527(4) .
N(2) C(18) 3.582(4) .
N(2) C(17) 3.599(5) 3_755
C(1) C(6) 3.530(3) 3_656
C(2) C(11) 3.547(4) 2_545
C(10) C(18) 3.438(4) 1_455

loop_
_geom_torsion_atom_site_label_1
_geom_torsion_atom_site_label_2
_geom_torsion_atom_site_label_3
_geom_torsion_atom_site_label_4
_geom_torsion
_geom_torsion_site_symmetry_1
_geom_torsion_site_symmetry_2
_geom_torsion_site_symmetry_3
_geom_torsion_site_symmetry_4
_geom_torsion_publ_flag
Na(1) O(1) C(1) C(2) -176.4(2) 1_555 1_555 1_555 1_555 yes
Na(1) O(1) C(1) C(6) 3.5(3) 1_555 1_555 1_555 1_555 yes
Na(1) O(2) C(6) C(1) 0.1(3) 1_555 1_555 1_555 1_555 yes
Na(1) O(2) C(6) C(5) 179.4(2) 1_555 1_555 1_555 1_555 yes
Na(1) O(2) C(7) C(8) -1.4(3) 1_555 1_555 1_555 1_555 yes
Na(1) O(3) C(13) C(12) -1.0(3) 1_555 1_555 1_555 1_555 yes
Na(1) O(3) C(14) C(15) 174.0(2) 1_555 1_555 1_555 1_555 yes
Na(1) O(3) C(14) C(19) -5.2(3) 1_555 1_555 1_555 1_555 yes
Na(1) O(4) C(19) C(14) 6.1(3) 1_555 1_555 1_555 1_555 yes
Na(1) O(4) C(19) C(18) -173.7(2) 1_555 1_555 1_555 1_555 yes
Na(1) N(1) C(8) C(7) 1.5(3) 1_555 1_555 1_555 1_555 yes
Na(1) N(1) C(8) C(9) -177.8(2) 1_555 1_555 1_555 1_555 yes
Na(1) N(1) C(12) C(11) 177.3(2) 1_555 1_555 1_555 1_555 yes
Na(1) N(1) C(12) C(13) -2.3(3) 1_555 1_555 1_555 1_555 yes
O(1) Na(1) O(2) C(6) 1.2(2) 1_555 1_555 1_555 1_555 yes
O(1) Na(1) O(2) C(7) 177.9(2) 1_555 1_555 1_555 1_555 yes
O(1) Na(1) O(3) C(13) -169.6(2) 1_555 1_555 1_555 1_555 yes
O(1) Na(1) O(3) C(14) 11.9(3) 1_555 1_555 1_555 1_555 yes
O(1) Na(1) O(4) C(19) 175.8(2) 1_555 1_555 1_555 1_555 yes
O(1) Na(1) N(1) C(8) -6.2(2) 1_555 1_555 1_555 1_555 yes
O(1) Na(1) N(1) C(12) 176.6(2) 1_555 1_555 1_555 1_555 yes
O(1) C(1) C(2) C(3) -179.7(2) 1_555 1_555 1_555 1_555 yes
O(1) C(1) C(6) O(2) -2.3(3) 1_555 1_555 1_555 1_555 yes
O(1) C(1) C(6) C(5) 178.3(2) 1_555 1_555 1_555 1_555 yes
O(2) Na(1) O(1) C(1) -2.4(2) 1_555 1_555 1_555 1_555 yes
O(2) Na(1) O(3) C(13) 0.0(2) 1_555 1_555 1_555 1_555 yes
O(2) Na(1) O(3) C(14) -178.5(2) 1_555 1_555 1_555 1_555 yes
O(2) Na(1) O(4) C(19) -176.7(2) 1_555 1_555 1_555 1_555 yes
O(2) Na(1) N(1) C(8) -1.6(2) 1_555 1_555 1_555 1_555 yes
O(2) Na(1) N(1) C(12) -178.8(2) 1_555 1_555 1_555 1_555 yes
O(2) C(6) C(1) C(2) 177.7(2) 1_555 1_555 1_555 1_555 yes
O(2) C(6) C(5) C(4) -177.8(3) 1_555 1_555 1_555 1_555 yes
O(2) C(7) C(8) N(1) 0.0(3) 1_555 1_555 1_555 1_555 yes
O(2) C(7) C(8) C(9) 179.3(2) 1_555 1_555 1_555 1_555 yes
O(3) Na(1) O(1) C(1) 169.3(2) 1_555 1_555 1_555 1_555 yes
O(3) Na(1) O(2) C(6) -175.0(2) 1_555 1_555 1_555 1_555 yes
O(3) Na(1) O(2) C(7) 1.7(2) 1_555 1_555 1_555 1_555 yes
O(3) Na(1) O(4) C(19) -6.2(2) 1_555 1_555 1_555 1_555 yes
O(3) Na(1) N(1) C(8) 178.5(2) 1_555 1_555 1_555 1_555 yes
O(3) Na(1) N(1) C(12) 1.3(2) 1_555 1_555 1_555 1_555 yes
O(3) C(13) C(12) N(1) 2.1(3) 1_555 1_555 1_555 1_555 yes
O(3) C(13) C(12) C(11) -177.6(2) 1_555 1_555 1_555 1_555 yes
O(3) C(14) C(15) C(16) -179.8(3) 1_555 1_555 1_555 1_555 yes
O(3) C(14) C(19) O(4) -0.3(3) 1_555 1_555 1_555 1_555 yes
O(3) C(14) C(19) C(18) 179.4(2) 1_555 1_555 1_555 1_555 yes
O(4) Na(1) O(1) C(1) 174.8(2) 1_555 1_555 1_555 1_555 yes
O(4) Na(1) O(2) C(6) -7.0(3) 1_555 1_555 1_555 1_555 yes
O(4) Na(1) O(2) C(7) 169.6(2) 1_555 1_555 1_555 1_555 yes
O(4) Na(1) O(3) C(13) -175.7(2) 1_555 1_555 1_555 1_555 yes
O(4) Na(1) O(3) C(14) 5.9(2) 1_555 1_555 1_555 1_555 yes
O(4) Na(1) N(1) C(8) -176.2(2) 1_555 1_555 1_555 1_555 yes
O(4) Na(1) N(1) C(12) 6.6(2) 1_555 1_555 1_555 1_555 yes
O(4) C(19) C(14) C(15) -179.6(2) 1_555 1_555 1_555 1_555 yes
O(4) C(19) C(18) C(17) -179.8(2) 1_555 1_555 1_555 1_555 yes
N(1) Na(1) O(1) C(1) 2.3(2) 1_555 1_555 1_555 1_555 yes
N(1) Na(1) O(2) C(6) -175.1(2) 1_555 1_555 1_555 1_555 yes
N(1) Na(1) O(2) C(7) 1.6(2) 1_555 1_555 1_555 1_555 yes
N(1) Na(1) O(3) C(13) 0.0(2) 1_555 1_555 1_555 1_555 yes
N(1) Na(1) O(3) C(14) -178.4(2) 1_555 1_555 1_555 1_555 yes
N(1) Na(1) O(4) C(19) -11.5(2) 1_555 1_555 1_555 1_555 yes
N(1) C(8) C(9) C(10) 0.4(4) 1_555 1_555 1_555 1_555 yes
N(1) C(12) C(11) C(10) 0.4(4) 1_555 1_555 1_555 1_555 yes
C(1) C(2) C(3) C(4) 1.2(4) 1_555 1_555 1_555 1_555 yes
C(1) C(6) O(2) C(7) -176.7(2) 1_555 1_555 1_555 1_555 yes
C(1) C(6) C(5) C(4) 1.5(4) 1_555 1_555 1_555 1_555 yes
C(2) C(1) C(6) C(5) -1.7(4) 1_555 1_555 1_555 1_555 yes
C(2) C(3) C(4) C(5) -1.5(5) 1_555 1_555 1_555 1_555 yes
C(3) C(2) C(1) C(6) 0.4(4) 1_555 1_555 1_555 1_555 yes
C(3) C(4) C(5) C(6) 0.1(5) 1_555 1_555 1_555 1_555 yes
C(5) C(6) O(2) C(7) 2.6(4) 1_555 1_555 1_555 1_555 yes
C(6) O(2) C(7) C(8) 175.3(2) 1_555 1_555 1_555 1_555 yes
C(7) C(8) N(1) C(12) 178.8(2) 1_555 1_555 1_555 1_555 yes
C(7) C(8) C(9) C(10) -178.9(3) 1_555 1_555 1_555 1_555 yes
C(8) N(1) C(12) C(11) 0.1(4) 1_555 1_555 1_555 1_555 yes
C(8) N(1) C(12) C(13) -179.6(2) 1_555 1_555 1_555 1_555 yes
C(8) C(9) C(10) C(11) 0.1(5) 1_555 1_555 1_555 1_555 yes
C(9) C(8) N(1) C(12) -0.5(4) 1_555 1_555 1_555 1_555 yes
C(9) C(10) C(11) C(12) -0.5(5) 1_555 1_555 1_555 1_555 yes
C(10) C(11) C(12) C(13) -179.9(3) 1_555 1_555 1_555 1_555 yes
C(12) C(13) O(3) C(14) 177.4(2) 1_555 1_555 1_555 1_555 yes
C(13) O(3) C(14) C(15) -4.5(4) 1_555 1_555 1_555 1_555 yes
C(13) O(3) C(14) C(19) 176.3(2) 1_555 1_555 1_555 1_555 yes
C(14) C(15) C(16) C(17) 0.4(5) 1_555 1_555 1_555 1_555 yes
C(14) C(19) C(18) C(17) 0.5(4) 1_555 1_555 1_555 1_555 yes
C(15) C(14) C(19) C(18) 0.2(4) 1_555 1_555 1_555 1_555 yes
C(15) C(16) C(17) C(18) 0.3(5) 1_555 1_555 1_555 1_555 yes
C(16) C(15) C(14) C(19) -0.7(4) 1_555 1_555 1_555 1_555 yes
C(16) C(17) C(18) C(19) -0.8(4) 1_555 1_555 1_555 1_555 yes
